data_4308775
loop_
_publ_author_name
'Zheming Wang'
'Bin Zhang'
'Mohamedally Kurmoo'
'Mark A. Green'
'Hideki Fujiwara'
'Takeo Otsuka'
'Hayao Kobayashi'

_publ_section_title
;
Synthesis and Characterization of a Porous Magnetic Diamond Framework,
Co3(HCOO)6, and Its N2 Sorption Characteristic
;
_journal_name_full 'Inorganic Chemistry'
_journal_page_first 1230
_journal_page_last 1237
_journal_paper_doi 10.1021/ic048986r
_journal_volume 44
_journal_year 2005
_chemical_formula_sum 'C7 H12 Co3 O14'
_chemical_formula_weight 496.96
_chemical_name_systematic
; 
 ? 
;
_space_group_IT_number 14
_symmetry_cell_setting monoclinic
_symmetry_space_group_name_Hall '-P 2ybc'
_symmetry_space_group_name_H-M 'P 1 21/c 1'
_atom_sites_solution_hydrogens geom
_atom_sites_solution_primary direct
_atom_sites_solution_secondary difmap
_audit_creation_method SHELXL-97
_cell_angle_alpha 90.00
_cell_angle_beta 127.245(3)
_cell_angle_gamma 90.00
_cell_formula_units_Z 4
_cell_length_a 11.247(2)
_cell_length_b 9.8119(15)
_cell_length_c 18.103(3)
_cell_measurement_reflns_used 9763
_cell_measurement_temperature 87(2)
_cell_measurement_theta_max 27.4835
_cell_measurement_theta_min 3.0817
_cell_volume 1590.3(5)
_computing_cell_refinement 'CrystalClear (Rigaku Corp., 2000)'
_computing_data_collection 'CrystalClear (Rigaku Corp., 2000)'
_computing_data_reduction 'CrystalClear (Rigaku Corp., 2000)'
_computing_molecular_graphics 'Bruker SHELXTL V5.1 (Sheldrick, 1998)'
_computing_publication_material 'SHELXL-97 (Sheldrick, 1997)'
_computing_structure_refinement 'SHELXL-97 (Sheldrick, 1997)'
_computing_structure_solution 'SHELXS-97 (Sheldrick, 1997)'
_diffrn_ambient_temperature 87(2)
_diffrn_detector_area_resol_mean 0.76
_diffrn_measured_fraction_theta_full 0.990
_diffrn_measured_fraction_theta_max 0.990
_diffrn_measurement_device_type 'Rigaku Mercury CCD (AFC7)'
_diffrn_measurement_method CCD
_diffrn_radiation_detector CCD
_diffrn_radiation_monochromator 'Graphite Monochromator'
_diffrn_radiation_source 'Rotating Anode'
_diffrn_radiation_type MoK\a
_diffrn_radiation_wavelength 0.71073
_diffrn_reflns_av_R_equivalents 0.0530
_diffrn_reflns_av_sigmaI/netI 0.0416
_diffrn_reflns_limit_h_max 14
_diffrn_reflns_limit_h_min -14
_diffrn_reflns_limit_k_max 12
_diffrn_reflns_limit_k_min -12
_diffrn_reflns_limit_l_max 23
_diffrn_reflns_limit_l_min -23
_diffrn_reflns_number 26374
_diffrn_reflns_theta_full 27.48
_diffrn_reflns_theta_max 27.48
_diffrn_reflns_theta_min 3.08
_diffrn_source_current 100.0000
_diffrn_source_power '5.4 kW'
_diffrn_source_voltage 50.0000
_diffrn_standards_decay_% 0
_exptl_absorpt_coefficient_mu 3.162
_exptl_absorpt_correction_T_max 1.0000
_exptl_absorpt_correction_T_min 0.8815
_exptl_absorpt_correction_type multi-scan
_exptl_absorpt_process_details 'Jacobson, R. (1998) Private Communication'
_exptl_crystal_colour 'violet red'
_exptl_crystal_density_diffrn 2.076
_exptl_crystal_density_method 'not measured'
_exptl_crystal_description 'thin plate'
_exptl_crystal_F_000 988
_exptl_crystal_size_max 0.09
_exptl_crystal_size_mid 0.07
_exptl_crystal_size_min 0.05
_refine_diff_density_max 0.676
_refine_diff_density_min -0.523
_refine_diff_density_rms 0.113
_refine_ls_extinction_coef 0.0022(5)
_refine_ls_extinction_expression Fc^*^=kFc[1+0.001xFc^2^\l^3^/sin(2\q)]^-1/4^
_refine_ls_extinction_method SHELXL
_refine_ls_goodness_of_fit_ref 1.115
_refine_ls_hydrogen_treatment mixed
_refine_ls_matrix_type full
_refine_ls_number_parameters 246
_refine_ls_number_reflns 3620
_refine_ls_number_restraints 2
_refine_ls_restrained_S_all 1.116
_refine_ls_R_factor_all 0.0538
_refine_ls_R_factor_gt 0.0356
_refine_ls_shift/su_max 0.001
_refine_ls_shift/su_mean 0.000
_refine_ls_structure_factor_coef Fsqd
_refine_ls_weighting_details 'calc w=1/[\s^2^(Fo^2^)+(0.0436P)^2^+0.2084P] where P=(Fo^2^+2Fc^2^)/3'
_refine_ls_weighting_scheme calc
_refine_ls_wR_factor_gt 0.0809
_refine_ls_wR_factor_ref 0.0848
_reflns_number_gt 2869
_reflns_number_total 3620
_reflns_threshold_expression >2sigma(I)
_cod_data_source_file ic048986rsi20041026_094359_1.cif
_cod_data_source_block 1-at-87K
_cod_depositor_comments
;
The following automatic conversions were performed:
'_symmetry_cell_setting' value 'Monoclinic' changed to 'monoclinic'
according to '/home/saulius/struct/CIF-dictionaries/cif_core.dic'
dictionary named 'cif_core.dic' version 2.4.1 from
2010-06-29.

'_exptl_absorpt_correction_type' value 'Multi-scan' changed
to 'multi-scan' according to
'/home/saulius/struct/CIF-dictionaries/cif_core.dic' dictionary named
'cif_core.dic' version 2.4.1 from 2010-06-29.

Automatic conversion script
Id: cif_fix_enum 1527 2010-12-29 10:47:43Z saulius 
;
_cod_database_code 4308775

loop_
_symmetry_equiv_pos_as_xyz
'x, y, z'
'-x, y+1/2, -z+1/2'
'-x, -y, -z'
'x, -y-1/2, z-1/2'

loop_
_atom_site_label
_atom_site_type_symbol
_atom_site_fract_x
_atom_site_fract_y
_atom_site_fract_z
_atom_site_U_iso_or_equiv
_atom_site_adp_type
_atom_site_occupancy
_atom_site_symmetry_multiplicity
_atom_site_calc_flag
_atom_site_refinement_flags
_atom_site_disorder_assembly
_atom_site_disorder_group
Co1 Co 0.37793(4) 0.07973(4) 0.13304(3) 0.00973(13) Uani 1 1 d . . .
Co2 Co 0.57092(4) -0.10962(4) 0.31114(3) 0.01008(13) Uani 1 1 d . . .
Co3 Co 0.5000 0.0000 0.0000 0.01125(15) Uani 1 2 d S . .
Co4 Co 0.0000 0.0000 0.0000 0.01130(15) Uani 1 2 d S . .
O1 O 0.4357(2) 0.20098(19) 0.24499(14) 0.0115(4) Uani 1 1 d . . .
O2 O 0.5512(2) 0.0607(2) 0.36810(15) 0.0148(5) Uani 1 1 d . . .
O3 O 0.5912(2) -0.00394(19) 0.21981(15) 0.0115(5) Uani 1 1 d . . .
O4 O 0.6838(3) 0.0053(2) 0.14060(16) 0.0182(5) Uani 1 1 d . . .
O5 O 0.4555(2) 0.2578(2) 0.10840(14) 0.0120(5) Uani 1 1 d . . .
O6 O 0.4792(3) 0.2093(2) -0.00291(15) 0.0160(5) Uani 1 1 d . . .
O7 O 0.3452(2) -0.0837(2) 0.19531(15) 0.0127(5) Uani 1 1 d . . .
O8 O 0.1002(2) -0.1042(2) 0.12417(16) 0.0173(5) Uani 1 1 d . . .
O9 O 0.3390(2) -0.0277(2) 0.02344(15) 0.0120(5) Uani 1 1 d . . .
O10 O 0.1153(2) -0.1164(2) -0.03330(16) 0.0158(5) Uani 1 1 d . . .
O11 O 0.1628(2) 0.1550(2) 0.05988(15) 0.0119(5) Uani 1 1 d . . .
O12 O 0.2032(2) 0.3791(2) 0.08991(16) 0.0146(5) Uani 1 1 d . . .
C1 C 0.4985(4) 0.1731(3) 0.3301(2) 0.0142(7) Uani 1 1 d . . .
C2 C 0.6962(4) -0.0121(3) 0.2124(2) 0.0146(7) Uani 1 1 d . . .
C3 C 0.4704(4) 0.2893(3) 0.0465(2) 0.0146(7) Uani 1 1 d . . .
C4 C 0.2326(3) -0.1289(3) 0.1877(2) 0.0151(7) Uani 1 1 d . . .
C5 C 0.2269(4) -0.1079(3) -0.0301(2) 0.0147(7) Uani 1 1 d . . .
C6 C 0.1211(4) 0.2788(3) 0.0489(2) 0.0132(7) Uani 1 1 d . . .
H1 H 0.503(4) 0.244(4) 0.368(2) 0.021(9) Uiso 1 1 d . . .
H2 H 0.789(4) -0.035(4) 0.266(3) 0.024(10) Uiso 1 1 d . . .
H3 H 0.483(4) 0.383(4) 0.038(3) 0.023(10) Uiso 1 1 d . . .
H4 H 0.018(4) 0.295(3) 0.007(2) 0.008(8) Uiso 1 1 d . . .
H5 H 0.234(4) -0.161(3) -0.071(2) 0.012(8) Uiso 1 1 d . . .
H6 H 0.250(4) -0.193(4) 0.238(3) 0.023(10) Uiso 1 1 d . . .
O13 O -0.150(5) -0.352(4) 0.245(3) 0.395(18) Uiso 0.50 1 d PD . .
C13 C -0.028(11) -0.316(12) 0.244(10) 0.65(8) Uiso 0.50 1 d PD . .
O14 O -0.211(5) -0.568(5) 0.150(3) 0.44(3) Uiso 0.50 1 d PD . .
C14 C -0.061(5) -0.627(5) 0.221(3) 0.30(2) Uiso 0.50 1 d PD . .
O15 O -0.116(4) -0.207(4) 0.147(3) 0.177(13) Uiso 0.25 1 d P . .
O16 O -0.164(3) -0.529(3) 0.095(2) 0.270(12) Uiso 0.50 1 d P . .
O17 O -0.089(6) -0.358(6) 0.160(4) 0.27(2) Uiso 0.25 1 d P . .

loop_
_atom_site_aniso_label
_atom_site_aniso_U_11
_atom_site_aniso_U_22
_atom_site_aniso_U_33
_atom_site_aniso_U_23
_atom_site_aniso_U_13
_atom_site_aniso_U_12
Co1 0.0099(2) 0.0098(2) 0.0099(2) -0.00037(16) 0.00611(18) -0.00018(16)
Co2 0.0107(2) 0.0086(2) 0.0106(2) 0.00073(16) 0.00630(18) 0.00060(16)
Co3 0.0119(3) 0.0124(3) 0.0123(3) -0.0015(2) 0.0088(3) -0.0011(2)
Co4 0.0090(3) 0.0120(3) 0.0119(3) -0.0013(2) 0.0058(3) -0.0021(2)
O1 0.0155(11) 0.0087(10) 0.0107(11) 0.0006(8) 0.0081(10) 0.0008(9)
O2 0.0189(11) 0.0109(11) 0.0136(11) 0.0014(9) 0.0093(10) 0.0028(9)
O3 0.0110(11) 0.0126(11) 0.0133(11) -0.0001(8) 0.0087(10) -0.0006(8)
O4 0.0137(12) 0.0263(13) 0.0155(12) 0.0007(10) 0.0093(11) 0.0000(9)
O5 0.0148(11) 0.0114(10) 0.0123(11) -0.0007(9) 0.0095(10) -0.0002(9)
O6 0.0242(12) 0.0130(11) 0.0164(12) 0.0002(9) 0.0153(11) 0.0023(9)
O7 0.0115(11) 0.0122(10) 0.0132(11) 0.0008(9) 0.0069(10) -0.0010(9)
O8 0.0119(11) 0.0227(12) 0.0159(12) 0.0021(9) 0.0076(10) -0.0032(9)
O9 0.0117(11) 0.0131(10) 0.0135(11) -0.0043(9) 0.0088(10) -0.0029(9)
O10 0.0127(11) 0.0178(11) 0.0176(12) -0.0037(9) 0.0096(10) -0.0030(9)
O11 0.0094(10) 0.0123(10) 0.0133(11) -0.0022(9) 0.0066(9) -0.0015(9)
O12 0.0120(11) 0.0119(11) 0.0163(11) -0.0021(9) 0.0068(10) -0.0019(9)
C1 0.0170(16) 0.0135(16) 0.0128(16) -0.0004(13) 0.0094(14) -0.0004(13)
C2 0.0112(15) 0.0179(16) 0.0111(16) -0.0036(13) 0.0049(14) -0.0030(13)
C3 0.0177(16) 0.0105(15) 0.0208(17) 0.0016(13) 0.0143(15) -0.0009(13)
C4 0.0133(16) 0.0165(16) 0.0143(17) 0.0020(13) 0.0078(14) -0.0016(13)
C5 0.0151(16) 0.0164(16) 0.0145(16) -0.0011(13) 0.0100(14) 0.0010(13)
C6 0.0111(16) 0.0158(16) 0.0129(16) 0.0025(13) 0.0073(14) 0.0035(13)

loop_
_atom_type_symbol
_atom_type_description
_atom_type_scat_dispersion_real
_atom_type_scat_dispersion_imag
_atom_type_scat_source
C C 0.0033 0.0016 'International Tables Vol C Tables 4.2.6.8 and 6.1.1.4'
H H 0.0000 0.0000 'International Tables Vol C Tables 4.2.6.8 and 6.1.1.4'
O O 0.0106 0.0060 'International Tables Vol C Tables 4.2.6.8 and 6.1.1.4'
Co Co 0.3494 0.9721 'International Tables Vol C Tables 4.2.6.8 and 6.1.1.4'

loop_
_geom_angle_atom_site_label_1
_geom_angle_atom_site_label_2
_geom_angle_atom_site_label_3
_geom_angle
_geom_angle_site_symmetry_1
_geom_angle_site_symmetry_3
_geom_angle_publ_flag
O9 Co1 O11 94.73(8) . . ?
O9 Co1 O3 90.05(8) . . ?
O11 Co1 O3 172.49(9) . . ?
O9 Co1 O1 173.63(9) . . ?
O11 Co1 O1 88.52(8) . . ?
O3 Co1 O1 87.29(8) . . ?
O9 Co1 O7 97.00(8) . . ?
O11 Co1 O7 95.67(8) . . ?
O3 Co1 O7 77.97(8) . . ?
O1 Co1 O7 88.11(8) . . ?
O9 Co1 O5 95.42(8) . . ?
O11 Co1 O5 92.39(8) . . ?
O3 Co1 O5 92.92(8) . . ?
O1 Co1 O5 78.95(8) . . ?
O7 Co1 O5 164.57(8) . . ?
O12 Co2 O2 93.38(9) 2_645 . ?
O12 Co2 O3 92.74(9) 2_645 . ?
O2 Co2 O3 95.22(8) . . ?
O12 Co2 O1 92.14(8) 2_645 2_645 ?
O2 Co2 O1 170.19(9) . 2_645 ?
O3 Co2 O1 92.60(8) . 2_645 ?
O12 Co2 O5 88.90(9) 2_645 2_645 ?
O2 Co2 O5 93.02(9) . 2_645 ?
O3 Co2 O5 171.49(8) . 2_645 ?
O1 Co2 O5 78.99(8) 2_645 2_645 ?
O12 Co2 O7 170.87(9) 2_645 . ?
O2 Co2 O7 88.31(8) . . ?
O3 Co2 O7 78.16(8) . . ?
O1 Co2 O7 87.52(8) 2_645 . ?
O5 Co2 O7 99.98(8) 2_645 . ?
O6 Co3 O6 180.00(14) 3_655 . ?
O6 Co3 O4 88.87(9) 3_655 . ?
O6 Co3 O4 91.13(9) . . ?
O6 Co3 O4 91.13(9) 3_655 3_655 ?
O6 Co3 O4 88.87(9) . 3_655 ?
O4 Co3 O4 180.00(12) . 3_655 ?
O6 Co3 O9 87.97(8) 3_655 . ?
O6 Co3 O9 92.03(8) . . ?
O4 Co3 O9 95.44(9) . . ?
O4 Co3 O9 84.56(9) 3_655 . ?
O6 Co3 O9 92.03(8) 3_655 3_655 ?
O6 Co3 O9 87.97(8) . 3_655 ?
O4 Co3 O9 84.56(9) . 3_655 ?
O4 Co3 O9 95.44(9) 3_655 3_655 ?
O9 Co3 O9 180.00(15) . 3_655 ?
O10 Co4 O10 180.00(10) 3 . ?
O10 Co4 O8 88.95(9) 3 . ?
O10 Co4 O8 91.05(9) . . ?
O10 Co4 O8 91.05(9) 3 3 ?
O10 Co4 O8 88.95(9) . 3 ?
O8 Co4 O8 180.00(16) . 3 ?
O10 Co4 O11 92.60(8) 3 3 ?
O10 Co4 O11 87.40(8) . 3 ?
O8 Co4 O11 86.26(8) . 3 ?
O8 Co4 O11 93.74(8) 3 3 ?
O10 Co4 O11 87.40(8) 3 . ?
O10 Co4 O11 92.60(8) . . ?
O8 Co4 O11 93.74(8) . . ?
O8 Co4 O11 86.26(8) 3 . ?
O11 Co4 O11 180.00(8) 3 . ?
C1 O1 Co1 132.04(19) . . ?
C1 O1 Co2 127.29(19) . 2_655 ?
Co1 O1 Co2 97.80(9) . 2_655 ?
C1 O2 Co2 127.3(2) . . ?
C2 O3 Co2 127.5(2) . . ?
C2 O3 Co1 131.8(2) . . ?
Co2 O3 Co1 99.55(9) . . ?
C2 O4 Co3 132.5(2) . . ?
C3 O5 Co2 127.65(19) . 2_655 ?
C3 O5 Co1 132.8(2) . . ?
Co2 O5 Co1 96.65(9) 2_655 . ?
C3 O6 Co3 132.0(2) . . ?
C4 O7 Co2 126.0(2) . . ?
C4 O7 Co1 133.7(2) . . ?
Co2 O7 Co1 97.35(8) . . ?
C4 O8 Co4 131.6(2) . . ?
C5 O9 Co1 125.4(2) . . ?
C5 O9 Co3 119.6(2) . . ?
Co1 O9 Co3 114.97(9) . . ?
C5 O10 Co4 138.9(2) . . ?
C6 O11 Co1 128.20(19) . . ?
C6 O11 Co4 119.01(19) . . ?
Co1 O11 Co4 112.78(9) . . ?
C6 O12 Co2 130.4(2) . 2_655 ?
O2 C1 O1 126.0(3) . . ?
O2 C1 H1 117(2) . . ?
O1 C1 H1 117(2) . . ?
O4 C2 O3 125.8(3) . . ?
O4 C2 H2 118(2) . . ?
O3 C2 H2 116(2) . . ?
O6 C3 O5 126.5(3) . . ?
O6 C3 H3 114(2) . . ?
O5 C3 H3 119(2) . . ?
O8 C4 O7 126.5(3) . . ?
O8 C4 H6 115(2) . . ?
O7 C4 H6 119(2) . . ?
O10 C5 O9 125.8(3) . . ?
O10 C5 H5 120(2) . . ?
O9 C5 H5 114(2) . . ?
O12 C6 O11 126.3(3) . . ?
O12 C6 H4 117(2) . . ?
O11 C6 H4 117(2) . . ?
O17 C13 O13 96(8) . . ?
O17 C13 O15 57(6) . . ?
O13 C13 O15 102(7) . . ?
O17 C13 C14 118(8) . 2 ?
O13 C13 C14 122(8) . 2 ?
O15 C13 C14 68(4) . 2 ?
O16 O14 C14 90(4) . . ?
O14 C14 C13 136(5) . 2_545 ?
O17 O15 C13 46(5) . . ?
C13 O17 O15 77(7) . . ?

loop_
_geom_bond_atom_site_label_1
_geom_bond_atom_site_label_2
_geom_bond_distance
_geom_bond_site_symmetry_2
_geom_bond_publ_flag
Co1 O9 2.047(2) . ?
Co1 O11 2.068(2) . ?
Co1 O3 2.082(2) . ?
Co1 O1 2.086(2) . ?
Co1 O7 2.117(2) . ?
Co1 O5 2.117(2) . ?
Co2 O12 2.041(2) 2_645 ?
Co2 O2 2.045(2) . ?
Co2 O3 2.078(2) . ?
Co2 O1 2.098(2) 2_645 ?
Co2 O5 2.104(2) 2_645 ?
Co2 O7 2.112(2) . ?
Co3 O6 2.064(2) 3_655 ?
Co3 O6 2.064(2) . ?
Co3 O4 2.094(2) . ?
Co3 O4 2.094(2) 3_655 ?
Co3 O9 2.112(2) . ?
Co3 O9 2.112(2) 3_655 ?
Co4 O10 2.073(2) 3 ?
Co4 O10 2.073(2) . ?
Co4 O8 2.074(2) . ?
Co4 O8 2.074(2) 3 ?
Co4 O11 2.107(2) 3 ?
Co4 O11 2.107(2) . ?
O1 C1 1.277(4) . ?
O1 Co2 2.098(2) 2_655 ?
O2 C1 1.244(4) . ?
O3 C2 1.268(4) . ?
O4 C2 1.234(4) . ?
O5 C3 1.268(4) . ?
O5 Co2 2.104(2) 2_655 ?
O6 C3 1.237(4) . ?
O7 C4 1.268(4) . ?
O8 C4 1.235(4) . ?
O9 C5 1.292(4) . ?
O10 C5 1.223(4) . ?
O11 C6 1.273(4) . ?
O12 C6 1.242(4) . ?
O12 Co2 2.041(2) 2_655 ?
C1 H1 0.95(4) . ?
C2 H2 0.93(4) . ?
C3 H3 0.95(4) . ?
C4 H6 1.02(4) . ?
C5 H5 0.95(4) . ?
C6 H4 0.94(3) . ?
O13 C13 1.43(2) . ?
C13 O17 1.30(14) . ?
C13 O15 1.76(12) . ?
C13 C14 2.02(10) 2 ?
O14 O16 1.42(5) . ?
O14 C14 1.484(19) . ?
C14 C13 2.02(10) 2_545 ?
O15 O17 1.51(6) . ?

loop_
_geom_hbond_atom_site_label_D
_geom_hbond_atom_site_label_H
_geom_hbond_atom_site_label_A
_geom_hbond_distance_DH
_geom_hbond_distance_HA
_geom_hbond_distance_DA
_geom_hbond_angle_DHA
_geom_hbond_site_symmetry_A
C1 H1 O3 0.95(4) 2.78(4) 3.282(4) 114(3) 2_655
C1 H1 O6 0.95(4) 2.56(4) 3.364(4) 143(3) 4_566
C1 H1 O9 0.95(4) 2.80(4) 3.622(4) 146(3) 2_655
C2 H2 O12 0.93(4) 2.70(4) 3.212(4) 116(3) 2_645
C3 H3 O2 0.95(4) 2.62(4) 3.162(4) 117(3) 2_655
C4 H6 O5 1.02(4) 2.79(4) 3.391(4) 118(3) 2_645
C5 H5 O4 0.95(4) 2.48(3) 2.908(4) 107(2) 3_655
C5 H5 O6 0.95(4) 2.68(3) 3.144(4) 110(2) 3_655
C6 H4 O8 0.94(3) 2.66(3) 3.083(4) 108(2) 3
C6 H4 O10 0.94(3) 2.54(3) 2.964(4) 108(2) 3
